data_4064425
loop_
_publ_author_name
'Chan, Siu-Chung'
'Pat, Pak-Kei'
'Lau, Tai-Chu'
'Wong, Chun-Yuen'

_publ_section_title
;
 Facile Direct Insertion of Nitrosonium Ion (NO+) into a
 Ruthenium&#x2212;Aryl Bond
;
_journal_issue 6
_journal_name_full Organometallics
_journal_page_first 1311
_journal_paper_doi 10.1021/om200095v
_journal_volume 30
_journal_year 2011
_chemical_formula_sum 'C22 H29 F6 N2 P Ru S3'
_chemical_formula_weight 663.69
_chemical_name_systematic
; 
 ? 
;
_space_group_IT_number 15
_symmetry_cell_setting monoclinic
_symmetry_space_group_name_Hall '-C 2yc'
_symmetry_space_group_name_H-M 'C 1 2/c 1'
_atom_sites_solution_hydrogens geom
_atom_sites_solution_primary direct
_atom_sites_solution_secondary difmap
_audit_creation_method SHELXL-97
_cell_angle_alpha 90.00
_cell_angle_beta 117.223(4)
_cell_angle_gamma 90.00
_cell_formula_units_Z 8
_cell_length_a 28.5700(9)
_cell_length_b 10.1893(2)
_cell_length_c 22.0909(6)
_cell_measurement_reflns_used 11234
_cell_measurement_temperature 133(2)
_cell_measurement_theta_max 29.3925
_cell_measurement_theta_min 3.6195
_cell_volume 5718.5(3)
_computing_structure_refinement 'SHELXL-97 (Sheldrick, 1997)'
_computing_structure_solution 'SHELXS-97 (Sheldrick, 1990)'
_diffrn_ambient_temperature 133(2)
_diffrn_measured_fraction_theta_full 0.990
_diffrn_measured_fraction_theta_max 0.990
_diffrn_radiation_monochromator graphite
_diffrn_radiation_source 'fine-focus sealed tube'
_diffrn_radiation_type MoK\a
_diffrn_radiation_wavelength 0.71073
_diffrn_reflns_av_R_equivalents 0.0226
_diffrn_reflns_av_sigmaI/netI 0.0266
_diffrn_reflns_limit_h_max 33
_diffrn_reflns_limit_h_min -33
_diffrn_reflns_limit_k_max 11
_diffrn_reflns_limit_k_min -12
_diffrn_reflns_limit_l_max 26
_diffrn_reflns_limit_l_min -26
_diffrn_reflns_number 14523
_diffrn_reflns_theta_full 25.00
_diffrn_reflns_theta_max 25.00
_diffrn_reflns_theta_min 3.63
_exptl_absorpt_coefficient_mu 0.876
_exptl_absorpt_correction_T_max 1.00000
_exptl_absorpt_correction_T_min 0.96372
_exptl_absorpt_correction_type multi-scan
_exptl_absorpt_process_details 'CrysAlisPro, Oxford Diffraction Ltd'
_exptl_crystal_colour yellow
_exptl_crystal_density_diffrn 1.542
_exptl_crystal_density_method 'not measured'
_exptl_crystal_description needle
_exptl_crystal_F_000 2688
_exptl_crystal_size_max 0.51
_exptl_crystal_size_mid 0.11
_exptl_crystal_size_min 0.06
_platon_squeeze_details
;
;
_refine_diff_density_max 0.411
_refine_diff_density_min -0.267
_refine_diff_density_rms 0.064
_refine_ls_extinction_method none
_refine_ls_goodness_of_fit_ref 1.060
_refine_ls_hydrogen_treatment constr
_refine_ls_matrix_type full
_refine_ls_number_parameters 338
_refine_ls_number_reflns 4972
_refine_ls_number_restraints 0
_refine_ls_restrained_S_all 1.060
_refine_ls_R_factor_all 0.0287
_refine_ls_R_factor_gt 0.0223
_refine_ls_shift/su_max 0.001
_refine_ls_shift/su_mean 0.000
_refine_ls_structure_factor_coef Fsqd
_refine_ls_weighting_details 'calc w=1/[\s^2^(Fo^2^)+(0.0399P)^2^+0.0000P] where P=(Fo^2^+2Fc^2^)/3'
_refine_ls_weighting_scheme calc
_refine_ls_wR_factor_gt 0.0641
_refine_ls_wR_factor_ref 0.0652
_reflns_number_gt 4175
_reflns_number_total 4972
_reflns_threshold_expression >2sigma(I)
_cod_data_source_file om200095v_si_002.cif
_cod_data_source_block 1-BuNC
_cod_original_sg_symbol_H-M C2/c
_cod_database_code 4064425

loop_
_symmetry_equiv_pos_as_xyz
'x, y, z'
'-x, y, -z+1/2'
'x+1/2, y+1/2, z'
'-x+1/2, y+1/2, -z+1/2'
'-x, -y, -z'
'x, -y, z-1/2'
'-x+1/2, -y+1/2, -z'
'x+1/2, -y+1/2, z-1/2'

loop_
_atom_site_label
_atom_site_type_symbol
_atom_site_fract_x
_atom_site_fract_y
_atom_site_fract_z
_atom_site_U_iso_or_equiv
_atom_site_adp_type
_atom_site_occupancy
_atom_site_symmetry_multiplicity
_atom_site_calc_flag
_atom_site_refinement_flags
_atom_site_disorder_assembly
_atom_site_disorder_group
Ru1 Ru 0.154292(7) 0.478643(18) 0.511043(9) 0.01393(7) Uani 1 1 d . . .
S1 S 0.20158(2) 0.67547(6) 0.55554(3) 0.01791(14) Uani 1 1 d . A .
S3 S 0.23384(2) 0.36813(6) 0.56126(3) 0.01891(14) Uani 1 1 d . A .
S2 S 0.15078(2) 0.45496(6) 0.61625(3) 0.02045(14) Uani 1 1 d . A .
P1 P 0.13759(3) 0.01137(6) 0.67888(3) 0.02138(15) Uani 1 1 d . . .
N2A N 0.08408(18) 0.5817(5) 0.4584(2) 0.0156(15) Uiso 0.82(2) 1 d P A 1
C6B C 0.0800(12) 0.584(3) 0.4654(15) 0.022(9) Uiso 0.18(2) 1 d P A 2
F6 F 0.18679(7) 0.00327(16) 0.66307(11) 0.0486(5) Uani 1 1 d . . .
F5 F 0.11563(6) 0.13343(15) 0.62789(7) 0.0323(4) Uani 1 1 d . . .
F1A F 0.112(3) -0.087(3) 0.617(2) 0.032(7) Uani 0.35(17) 1 d P . .
C6A C 0.1560(3) 0.5221(7) 0.4220(4) 0.016(2) Uiso 0.82(2) 1 d P A 1
N2B N 0.1588(10) 0.524(3) 0.4168(13) 0.012(9) Uiso 0.18(2) 1 d P A 2
F4A F 0.1650(16) 0.107(3) 0.744(2) 0.041(6) Uani 0.38(16) 1 d P . .
C7 C 0.19444(10) 0.4888(2) 0.40103(12) 0.0207(5) Uani 1 1 d . . .
H7 H 0.2221 0.4344 0.4289 0.025 Uiso 1 1 calc R A 1
C19 C 0.21173(9) 0.3686(2) 0.67254(12) 0.0214(5) Uani 1 1 d . . .
H19A H 0.2383 0.4324 0.6996 0.026 Uiso 1 1 calc R A .
H19B H 0.2052 0.3130 0.7035 0.026 Uiso 1 1 calc R . .
C1 C 0.11844(9) 0.3125(2) 0.47381(12) 0.0185(5) Uani 1 1 d . A .
C20 C 0.23238(10) 0.2852(2) 0.63329(12) 0.0203(5) Uani 1 1 d . A .
H20A H 0.2106 0.2074 0.6169 0.024 Uiso 1 1 calc R . .
H20B H 0.2678 0.2566 0.6641 0.024 Uiso 1 1 calc R . .
N1 N 0.09900(8) 0.2124(2) 0.45312(11) 0.0246(5) Uani 1 1 d . . .
C21 C 0.28383(10) 0.4933(2) 0.60541(13) 0.0227(6) Uani 1 1 d . . .
H21A H 0.2898 0.4999 0.6522 0.027 Uiso 1 1 calc R A .
H21B H 0.3167 0.4671 0.6060 0.027 Uiso 1 1 calc R . .
C17 C 0.21002(10) 0.6880(2) 0.64279(12) 0.0236(6) Uani 1 1 d . . .
H17A H 0.2433 0.6485 0.6739 0.028 Uiso 1 1 calc R A .
H17B H 0.2111 0.7798 0.6549 0.028 Uiso 1 1 calc R . .
C11 C 0.11545(9) 0.6036(2) 0.37675(11) 0.0194(5) Uani 1 1 d . . .
C22 C 0.26748(9) 0.6270(2) 0.57137(12) 0.0212(5) Uani 1 1 d . A .
H22A H 0.2691 0.6251 0.5284 0.025 Uiso 1 1 calc R . .
H22B H 0.2924 0.6924 0.6001 0.025 Uiso 1 1 calc R . .
C18 C 0.16573(10) 0.6203(2) 0.65038(13) 0.0238(6) Uani 1 1 d . A .
H18A H 0.1342 0.6733 0.6279 0.029 Uiso 1 1 calc R . .
H18B H 0.1748 0.6171 0.6984 0.029 Uiso 1 1 calc R . .
C12 C 0.07440(9) 0.6312(2) 0.39724(11) 0.0186(5) Uani 1 1 d . A .
C8 C 0.19279(10) 0.5337(2) 0.34071(13) 0.0238(6) Uani 1 1 d . A .
H8 H 0.2187 0.5087 0.3287 0.029 Uiso 1 1 calc R . .
C13 C 0.02789(10) 0.6992(2) 0.35755(13) 0.0244(6) Uani 1 1 d . . .
H13 H 0.0219 0.7325 0.3154 0.029 Uiso 1 1 calc R A .
C16 C 0.04652(10) 0.6006(2) 0.48059(13) 0.0232(6) Uani 1 1 d . . .
H16 H 0.0528 0.5671 0.5228 0.028 Uiso 1 1 calc R A 1
C14 C -0.00921(10) 0.7172(3) 0.38024(13) 0.0281(6) Uani 1 1 d . A .
H14 H -0.0402 0.7626 0.3538 0.034 Uiso 1 1 calc R . .
C2 C 0.07527(10) 0.0829(2) 0.43199(13) 0.0240(6) Uani 1 1 d . A .
C9 C 0.15244(10) 0.6156(3) 0.29859(13) 0.0272(6) Uani 1 1 d . . .
H9 H 0.1513 0.6469 0.2584 0.033 Uiso 1 1 calc R A .
C15 C 0.00029(10) 0.6670(3) 0.44273(13) 0.0272(6) Uani 1 1 d . A .
H15 H -0.0242 0.6778 0.4591 0.033 Uiso 1 1 calc R . .
C10 C 0.11403(10) 0.6506(3) 0.31673(12) 0.0262(6) Uani 1 1 d . A .
H10 H 0.0869 0.7060 0.2887 0.031 Uiso 1 1 calc R . .
C3 C 0.11660(12) -0.0183(3) 0.47356(14) 0.0321(6) Uani 1 1 d . . .
H3A H 0.1466 -0.0093 0.4652 0.048 Uiso 1 1 calc R A .
H3B H 0.1021 -0.1048 0.4607 0.048 Uiso 1 1 calc R . .
H3C H 0.1272 -0.0048 0.5211 0.048 Uiso 1 1 calc R . .
C5 C 0.05831(12) 0.0681(3) 0.35631(14) 0.0358(7) Uani 1 1 d . . .
H5A H 0.0322 0.1332 0.3315 0.054 Uiso 1 1 calc R A .
H5B H 0.0437 -0.0178 0.3416 0.054 Uiso 1 1 calc R . .
H5C H 0.0883 0.0796 0.3481 0.054 Uiso 1 1 calc R . .
C4 C 0.02894(12) 0.0752(3) 0.44781(17) 0.0437(8) Uani 1 1 d . . .
H4A H 0.0409 0.0908 0.4955 0.065 Uiso 1 1 calc R A .
H4B H 0.0133 -0.0104 0.4362 0.065 Uiso 1 1 calc R . .
H4C H 0.0033 0.1403 0.4218 0.065 Uiso 1 1 calc R . .
F4B F 0.1730(17) 0.113(2) 0.7374(14) 0.054(5) Uani 0.62(16) 1 d P . .
F3 F 0.08906(8) 0.02029(18) 0.69494(10) 0.0513(5) Uani 1 1 d . . .
F1B F 0.1039(12) -0.0887(17) 0.6199(12) 0.035(4) Uani 0.65(17) 1 d P . .
F2 F 0.16117(6) -0.10961(14) 0.73066(7) 0.0312(4) Uani 1 1 d . . .

loop_
_atom_site_aniso_label
_atom_site_aniso_U_11
_atom_site_aniso_U_22
_atom_site_aniso_U_33
_atom_site_aniso_U_23
_atom_site_aniso_U_13
_atom_site_aniso_U_12
Ru1 0.01323(11) 0.01282(11) 0.01483(10) 0.00085(7) 0.00562(8) 0.00080(7)
S1 0.0189(3) 0.0148(3) 0.0208(3) 0.0000(2) 0.0097(3) 0.0002(2)
S3 0.0233(3) 0.0170(3) 0.0178(3) 0.0022(2) 0.0106(3) 0.0050(2)
S2 0.0181(3) 0.0195(3) 0.0253(3) 0.0023(3) 0.0113(3) 0.0014(2)
P1 0.0201(3) 0.0192(3) 0.0212(3) 0.0003(3) 0.0062(3) 0.0036(3)
F6 0.0339(10) 0.0350(10) 0.0891(15) 0.0162(9) 0.0388(10) 0.0080(7)
F5 0.0356(9) 0.0266(8) 0.0319(8) 0.0107(7) 0.0131(7) 0.0100(7)
F1A 0.051(17) 0.017(8) 0.026(5) -0.003(4) 0.017(9) -0.001(7)
F4A 0.057(8) 0.016(7) 0.035(9) -0.006(5) 0.007(5) 0.006(7)
C7 0.0207(13) 0.0193(13) 0.0219(12) -0.0014(10) 0.0096(11) 0.0006(10)
C19 0.0219(13) 0.0234(14) 0.0185(12) 0.0060(10) 0.0088(11) 0.0034(10)
C1 0.0165(12) 0.0219(14) 0.0167(12) 0.0041(10) 0.0072(10) 0.0035(11)
C20 0.0224(13) 0.0178(13) 0.0202(12) 0.0061(10) 0.0092(11) 0.0040(10)
N1 0.0231(12) 0.0203(12) 0.0273(11) -0.0032(10) 0.0088(10) -0.0051(10)
C21 0.0151(12) 0.0302(15) 0.0225(13) 0.0018(11) 0.0084(11) 0.0001(10)
C17 0.0291(14) 0.0209(14) 0.0234(13) -0.0062(10) 0.0145(12) -0.0013(11)
C11 0.0205(13) 0.0183(13) 0.0166(12) -0.0017(10) 0.0062(10) -0.0024(10)
C22 0.0182(13) 0.0235(13) 0.0234(13) -0.0005(10) 0.0108(11) -0.0018(10)
C18 0.0289(14) 0.0209(14) 0.0274(13) -0.0012(11) 0.0178(12) 0.0041(11)
C12 0.0179(12) 0.0152(12) 0.0193(12) -0.0015(10) 0.0056(10) -0.0017(10)
C8 0.0272(14) 0.0245(14) 0.0250(13) -0.0032(11) 0.0164(12) -0.0024(11)
C13 0.0223(13) 0.0211(14) 0.0216(13) 0.0006(10) 0.0028(11) 0.0038(11)
C16 0.0220(14) 0.0239(14) 0.0281(14) 0.0013(11) 0.0153(12) -0.0001(11)
C14 0.0182(13) 0.0227(14) 0.0333(15) -0.0043(12) 0.0031(12) 0.0054(11)
C2 0.0259(14) 0.0159(13) 0.0301(14) -0.0065(11) 0.0127(12) -0.0044(11)
C9 0.0364(16) 0.0287(15) 0.0193(12) 0.0007(11) 0.0150(12) -0.0058(12)
C15 0.0196(14) 0.0252(15) 0.0369(15) -0.0048(12) 0.0132(12) 0.0024(11)
C10 0.0255(14) 0.0281(15) 0.0196(13) 0.0065(11) 0.0056(11) 0.0031(11)
C3 0.0424(17) 0.0273(15) 0.0282(14) 0.0035(12) 0.0175(13) 0.0055(13)
C5 0.0389(17) 0.0281(15) 0.0323(15) -0.0038(13) 0.0093(13) -0.0005(13)
C4 0.0314(17) 0.0424(18) 0.059(2) -0.0158(16) 0.0223(16) -0.0144(14)
F4B 0.083(10) 0.027(4) 0.022(4) -0.002(2) 0.000(5) -0.013(5)
F3 0.0557(12) 0.0534(12) 0.0676(13) 0.0220(9) 0.0480(11) 0.0256(9)
F1B 0.030(5) 0.041(6) 0.025(4) -0.002(3) 0.004(4) -0.013(3)
F2 0.0325(9) 0.0208(8) 0.0286(8) 0.0043(6) 0.0039(7) 0.0042(7)

loop_
_atom_type_symbol
_atom_type_description
_atom_type_scat_dispersion_real
_atom_type_scat_dispersion_imag
_atom_type_scat_source
C C 0.0033 0.0016 'International Tables Vol C Tables 4.2.6.8 and 6.1.1.4'
H H 0.0000 0.0000 'International Tables Vol C Tables 4.2.6.8 and 6.1.1.4'
N N 0.0061 0.0033 'International Tables Vol C Tables 4.2.6.8 and 6.1.1.4'
F F 0.0171 0.0103 'International Tables Vol C Tables 4.2.6.8 and 6.1.1.4'
P P 0.1023 0.0942 'International Tables Vol C Tables 4.2.6.8 and 6.1.1.4'
S S 0.1246 0.1234 'International Tables Vol C Tables 4.2.6.8 and 6.1.1.4'
Ru Ru -1.2594 0.8363 'International Tables Vol C Tables 4.2.6.8 and 6.1.1.4'

loop_
_geom_angle_atom_site_label_1
_geom_angle_atom_site_label_2
_geom_angle_atom_site_label_3
_geom_angle
C1 Ru1 C6A 91.2(2)
C1 Ru1 N2A 90.93(14)
C6A Ru1 N2A 78.1(3)
C1 Ru1 C6B 91.1(7)
C6A Ru1 C6B 83.9(9)
N2A Ru1 C6B 5.8(9)
C1 Ru1 N2B 91.8(7)
C6A Ru1 N2B 1.8(8)
N2A Ru1 N2B 79.8(7)
C6B Ru1 N2B 85.6(11)
C1 Ru1 S3 89.48(7)
C6A Ru1 S3 96.7(2)
N2A Ru1 S3 174.80(14)
C6B Ru1 S3 179.1(8)
N2B Ru1 S3 95.0(7)
C1 Ru1 S1 176.96(7)
C6A Ru1 S1 87.5(2)
N2A Ru1 S1 91.47(13)
C6B Ru1 S1 91.4(7)
N2B Ru1 S1 86.8(7)
S3 Ru1 S1 87.96(2)
C1 Ru1 S2 94.30(7)
C6A Ru1 S2 173.2(2)
N2A Ru1 S2 97.80(14)
C6B Ru1 S2 92.0(9)
N2B Ru1 S2 173.5(7)
S3 Ru1 S2 87.34(2)
S1 Ru1 S2 87.22(2)
C22 S1 C17 100.94(11)
C22 S1 Ru1 101.16(8)
C17 S1 Ru1 105.74(8)
C20 S3 C21 100.51(12)
C20 S3 Ru1 103.59(8)
C21 S3 Ru1 105.80(8)
C18 S2 C19 101.17(12)
C18 S2 Ru1 101.77(8)
C19 S2 Ru1 105.00(8)
F1A P1 F3 97(3)
F1A P1 F1B 10(3)
F3 P1 F1B 87.5(14)
F1A P1 F6 83(3)
F3 P1 F6 179.56(13)
F1B P1 F6 93.0(14)
F1A P1 F5 90.5(12)
F3 P1 F5 90.66(9)
F1B P1 F5 91.5(7)
F6 P1 F5 89.26(9)
F1A P1 F4B 168(4)
F3 P1 F4B 94(2)
F1B P1 F4B 178(3)
F6 P1 F4B 85(2)
F5 P1 F4B 88.0(9)
F1A P1 F2 90.3(12)
F3 P1 F2 90.55(9)
F1B P1 F2 89.5(7)
F6 P1 F2 89.52(9)
F5 P1 F2 178.48(9)
F4B P1 F2 91.0(8)
F1A P1 F4A 177.7(17)
F3 P1 F4A 83.4(19)
F1B P1 F4A 170(3)
F6 P1 F4A 96(2)
F5 P1 F4A 91.8(13)
F4B P1 F4A 12(2)
F2 P1 F4A 87.4(13)
C12 N2A C16 117.8(4)
C12 N2A Ru1 116.8(3)
C16 N2A Ru1 125.3(3)
C16 C6B C12 121(2)
C16 C6B Ru1 134(2)
C12 C6B Ru1 104.7(18)
C11 C6A C7 114.8(5)
C11 C6A Ru1 116.1(4)
C7 C6A Ru1 128.9(5)
C7 N2B C11 125.4(19)
C7 N2B Ru1 127.0(16)
C11 N2B Ru1 107.6(14)
N2B C7 C8 119.3(12)
N2B C7 C6A 3.8(14)
C8 C7 C6A 123.0(4)
C20 C19 S2 112.25(16)
N1 C1 Ru1 177.6(2)
C19 C20 S3 114.30(17)
C1 N1 C2 175.8(3)
C22 C21 S3 111.86(17)
C18 C17 S1 111.67(17)
C10 C11 N2B 115.6(11)
C10 C11 C6A 122.5(4)
N2B C11 C6A 6.9(12)
C10 C11 C12 123.3(2)
N2B C11 C12 121.1(11)
C6A C11 C12 114.2(4)
C21 C22 S1 113.26(17)
C17 C18 S2 115.21(17)
N2A C12 C13 121.0(3)
N2A C12 C11 114.3(3)
C13 C12 C11 124.6(2)
N2A C12 C6B 6.4(13)
C13 C12 C6B 114.7(12)
C11 C12 C6B 120.7(12)
C9 C8 C7 119.8(2)
C14 C13 C12 120.5(2)
C6B C16 C15 125.7(14)
C6B C16 N2A 3.4(15)
C15 C16 N2A 122.6(3)
C13 C14 C15 118.9(2)
N1 C2 C4 107.4(2)
N1 C2 C3 107.5(2)
C4 C2 C3 110.1(2)
N1 C2 C5 108.0(2)
C4 C2 C5 112.0(2)
C3 C2 C5 111.5(2)
C10 C9 C8 119.4(2)
C16 C15 C14 119.1(3)
C9 C10 C11 120.6(2)

loop_
_geom_bond_atom_site_label_1
_geom_bond_atom_site_label_2
_geom_bond_distance
Ru1 C1 1.955(3)
Ru1 C6A 2.038(7)
Ru1 N2A 2.084(5)
Ru1 C6B 2.17(3)
Ru1 N2B 2.19(3)
Ru1 S3 2.3145(6)
Ru1 S1 2.3661(6)
Ru1 S2 2.3841(6)
S1 C22 1.819(2)
S1 C17 1.834(2)
S3 C20 1.819(2)
S3 C21 1.829(3)
S2 C18 1.815(3)
S2 C19 1.836(2)
P1 F1A 1.57(3)
P1 F3 1.5830(18)
P1 F1B 1.587(19)
P1 F6 1.5982(18)
P1 F5 1.6009(15)
P1 F4B 1.60(2)
P1 F2 1.6052(15)
P1 F4A 1.61(3)
N2A C12 1.348(5)
N2A C16 1.382(5)
C6B C16 1.16(4)
C6B C12 1.52(3)
C6A C11 1.404(7)
C6A C7 1.416(8)
N2B C7 1.27(3)
N2B C11 1.40(3)
C7 C8 1.389(4)
C19 C20 1.513(3)
C1 N1 1.151(3)
N1 C2 1.459(3)
C21 C22 1.522(3)
C17 C18 1.516(4)
C11 C10 1.393(3)
C11 C12 1.465(3)
C12 C13 1.396(3)
C8 C9 1.382(4)
C13 C14 1.376(4)
C16 C15 1.375(4)
C14 C15 1.378(4)
C2 C4 1.518(4)
C2 C3 1.519(4)
C2 C5 1.520(4)
C9 C10 1.376(4)

loop_
_platon_squeeze_void_nr
_platon_squeeze_void_average_x
_platon_squeeze_void_average_y
_platon_squeeze_void_average_z
_platon_squeeze_void_volume
_platon_squeeze_void_count_electrons
_platon_squeeze_void_content
1 0.500 -0.142 0.250 159 22 ' '
2 0.500 0.141 0.750 159 22 ' '
3 0.000 0.358 0.250 159 22 ' '
4 0.000 0.641 0.750 159 22 ' '
